data_4320831
loop_
_publ_author_name
'YooJin Kim'
'Duk-Young Jung'

_publ_section_title
;
 Hydrothermal Synthesis and Magnetic Behavior of a Novel Layered
 Coordination Polymer Generated from Manganese(II) Adipate
;
_journal_name_full 'Inorganic Chemistry'
_journal_page_first 1470
_journal_page_last 1475
_journal_paper_doi 10.1021/ic991119f
_journal_volume 39
_journal_year 2000
_chemical_formula_sum 'C12 H18 Mn2 O9'
_chemical_formula_weight 416.15
_chemical_name_common Mn2(H2O)(CO2(CH2)4CO2)2
_chemical_name_systematic
; 
manganese adipate
;
_space_group_IT_number 15
_symmetry_cell_setting monoclinic
_symmetry_space_group_name_Hall '-C 2yc'
_symmetry_space_group_name_H-M 'C 1 2/c 1'
_atom_sites_solution_hydrogens geom
_atom_sites_solution_primary direct
_atom_sites_solution_secondary difmap
_audit_creation_method SHELXL-97
_cell_angle_alpha 90.00
_cell_angle_beta 108.849(7)
_cell_angle_gamma 90.00
_cell_formula_units_Z 4
_cell_length_a 21.671(2)
_cell_length_b 7.6023(7)
_cell_length_c 9.1452(9)
_cell_measurement_reflns_used 39
_cell_measurement_temperature 297(2)
_cell_measurement_theta_max 12.49
_cell_measurement_theta_min 5.95
_cell_volume 1425.9(2)
_computing_cell_refinement 'Siemens XSCANS'
_computing_data_collection 'Siemens XSCANS'
_computing_data_reduction 'Siemens SHEXTL'
_computing_structure_refinement 'SHELXL-97 (Sheldrick, 1997)'
_computing_structure_solution 'SHELXS-97 (Sheldrick, 1990)'
_diffrn_ambient_temperature 297(2)
_diffrn_measurement_device 'Siemens P4'
_diffrn_measurement_method '\w scan'
_diffrn_radiation_monochromator graphite
_diffrn_radiation_source 'fine-focus sealed tube'
_diffrn_radiation_type MoK\a
_diffrn_radiation_wavelength 0.71073
_diffrn_reflns_av_R_equivalents 0.1190
_diffrn_reflns_av_sigmaI/netI 0.0300
_diffrn_reflns_limit_h_max 0
_diffrn_reflns_limit_h_min -25
_diffrn_reflns_limit_k_max 0
_diffrn_reflns_limit_k_min -9
_diffrn_reflns_limit_l_max 10
_diffrn_reflns_limit_l_min -10
_diffrn_reflns_number 1289
_diffrn_reflns_theta_max 25.00
_diffrn_reflns_theta_min 1.99
_diffrn_standards_interval_count 97
_diffrn_standards_number 3
_exptl_absorpt_coefficient_mu 1.818
_exptl_absorpt_correction_T_max 0.8631
_exptl_absorpt_correction_T_min 0.5663
_exptl_absorpt_correction_type empirical
_exptl_crystal_colour colorless
_exptl_crystal_density_diffrn 1.938
_exptl_crystal_density_method 'not measured'
_exptl_crystal_description plate
_exptl_crystal_F_000 848
_exptl_crystal_size_max 0.76
_exptl_crystal_size_mid 0.40
_exptl_crystal_size_min 0.04
_refine_diff_density_max 0.776
_refine_diff_density_min -1.096
_refine_diff_density_rms 0.133
_refine_ls_extinction_coef 0.0031(11)
_refine_ls_extinction_expression Fc^*^=kFc[1+0.001xFc^2^\l^3^/sin(2\q)]^-1/4^
_refine_ls_extinction_method SHELXL
_refine_ls_goodness_of_fit_all 1.085
_refine_ls_goodness_of_fit_obs 1.094
_refine_ls_hydrogen_treatment mixed
_refine_ls_matrix_type full
_refine_ls_number_parameters 110
_refine_ls_number_reflns 1246
_refine_ls_number_restraints 0
_refine_ls_restrained_S_all 1.181
_refine_ls_restrained_S_obs 1.094
_refine_ls_R_factor_all 0.0427
_refine_ls_R_factor_obs 0.0380
_refine_ls_shift/esd_max -0.002
_refine_ls_shift/esd_mean 0.000
_refine_ls_structure_factor_coef Fsqd
_refine_ls_weighting_details 'w=1/[\s^2^(Fo^2^)+(0.0747P)^2^+1.4116P] where P=(Fo^2^+2Fc^2^)/3'
_refine_ls_weighting_scheme calc
_refine_ls_wR_factor_all 0.1119
_refine_ls_wR_factor_obs 0.1012
_reflns_number_observed 1196
_reflns_number_total 1254
_reflns_observed_criterion >2sigma(I)
_cod_data_source_file ic991119f.cif
_cod_data_source_block Mn-adipate
_cod_depositor_comments
;
The following automatic conversions were performed:

'_refine_ls_weighting_scheme' value 'calc
w=1/[\s^2^(Fo^2^)+(0.0747P)^2^+1.4116P] where P=(Fo^2^+2Fc^2^)/3' was
changed to 'calc'. New tag '_refine_ls_weighting_details' was
created. The value of the new tag was set to
'w=1/[\s^2^(Fo^2^)+(0.0747P)^2^+1.4116P] where P=(Fo^2^+2Fc^2^)/3'.

Automatic conversion script
Id: cif_fix_values 3143 2015-03-26 13:38:13Z robertas 
;
_cod_database_code 4320831

loop_
_symmetry_equiv_pos_as_xyz
'x, y, z'
'-x, y, -z+1/2'
'x+1/2, y+1/2, z'
'-x+1/2, y+1/2, -z+1/2'
'-x, -y, -z'
'x, -y, z-1/2'
'-x+1/2, -y+1/2, -z'
'x+1/2, -y+1/2, z-1/2'

loop_
_atom_site_aniso_label
_atom_site_aniso_U_11
_atom_site_aniso_U_22
_atom_site_aniso_U_33
_atom_site_aniso_U_23
_atom_site_aniso_U_13
_atom_site_aniso_U_12
Mn1 0.0069(3) 0.0143(3) 0.0155(3) 0.00028(11) 0.0032(2) -0.00035(11)
O1 0.0134(9) 0.0174(9) 0.0349(11) -0.0012(7) 0.0103(8) -0.0028(6)
O2 0.0156(12) 0.0185(12) 0.0202(12) 0.000 0.0087(10) 0.000
O3 0.0135(8) 0.0180(8) 0.0198(8) 0.0026(7) 0.0062(6) 0.0013(7)
O4 0.0098(8) 0.0238(9) 0.0183(9) 0.0058(7) 0.0044(6) -0.0015(6)
O5 0.0074(8) 0.0173(8) 0.0172(8) -0.0012(6) 0.0004(6) 0.0004(6)
C1 0.0046(10) 0.0183(12) 0.0136(11) 0.0034(9) -0.0014(8) 0.0003(8)
C2 0.0080(11) 0.0248(13) 0.0201(12) 0.0039(10) 0.0039(9) -0.0004(9)
C3 0.0072(11) 0.0288(13) 0.0198(12) 0.0040(10) 0.0039(9) -0.0009(9)
C4 0.0075(11) 0.0288(13) 0.0184(12) 0.0034(10) 0.0026(9) -0.0016(9)
C5 0.0087(11) 0.0270(13) 0.0175(12) 0.0064(10) 0.0045(9) -0.0011(9)
C6 0.0096(11) 0.0129(11) 0.0139(11) -0.0020(8) 0.0031(8) 0.0001(8)

loop_
_atom_site_label
_atom_site_type_symbol
_atom_site_fract_x
_atom_site_fract_y
_atom_site_fract_z
_atom_site_U_iso_or_equiv
_atom_site_thermal_displace_type
_atom_site_occupancy
_atom_site_calc_flag
_atom_site_refinement_flags
_atom_site_disorder_group
Mn1 Mn 0.521957(14) 0.29604(4) 0.95953(4) 0.0123(2) Uani 1 d . .
O1 O 0.43024(9) 0.1992(2) 0.9744(2) 0.0213(5) Uani 1 d . .
O2 O 0.5000 0.0961(3) 0.7500 0.0174(5) Uani 1 d S .
O3 O 0.57264(8) 0.0795(2) 1.1031(2) 0.0169(4) Uani 1 d . .
O4 O 0.59589(8) 0.3871(2) 0.8712(2) 0.0174(4) Uani 1 d . .
O5 O 0.45604(7) 0.5192(2) 0.8514(2) 0.0148(4) Uani 1 d . .
C1 C 0.40512(10) 0.0495(3) 0.9544(2) 0.0132(5) Uani 1 d . .
C2 C 0.34318(11) 0.0206(3) 0.9942(3) 0.0178(5) Uani 1 d . .
H2A H 0.34232(11) 0.1008(3) 1.0760(3) 0.021 Uiso 1 calc R .
H2B H 0.34265(11) -0.0986(3) 1.0317(3) 0.021 Uiso 1 calc R .
C3 C 0.28278(11) 0.0506(3) 0.8529(3) 0.0187(5) Uani 1 d . .
H3A H 0.28233(11) 0.1718(3) 0.8194(3) 0.022 Uiso 1 calc R .
H3B H 0.28529(11) -0.0245(3) 0.7693(3) 0.022 Uiso 1 calc R .
C4 C 0.21967(11) 0.0123(3) 0.8861(3) 0.0186(6) Uani 1 d . .
H4A H 0.21795(11) 0.0843(3) 0.9722(3) 0.022 Uiso 1 calc R .
H4B H 0.21948(11) -0.1100(3) 0.9162(3) 0.022 Uiso 1 calc R .
C5 C 0.15935(11) 0.0482(3) 0.7475(3) 0.0176(5) Uani 1 d . .
H5A H 0.15567(11) 0.1743(3) 0.7306(3) 0.021 Uiso 1 calc R .
H5B H 0.16583(11) -0.0045(3) 0.6570(3) 0.021 Uiso 1 calc R .
C6 C 0.59575(10) 0.4816(3) 0.7600(3) 0.0123(5) Uani 1 d . .
H51 H 0.4715(17) 0.0221(47) 0.7768(48) 0.057(12) Uiso 1 d . .

loop_
_atom_type_symbol
_atom_type_description
_atom_type_scat_dispersion_real
_atom_type_scat_dispersion_imag
_atom_type_scat_source
C C 0.0033 0.0016 'International Tables Vol C Tables 4.2.6.8 and 6.1.1.4'
H H 0.0000 0.0000 'International Tables Vol C Tables 4.2.6.8 and 6.1.1.4'
O O 0.0106 0.0060 'International Tables Vol C Tables 4.2.6.8 and 6.1.1.4'
Mn Mn 0.3368 0.7283 'International Tables Vol C Tables 4.2.6.8 and 6.1.1.4'

loop_
_geom_angle_atom_site_label_1
_geom_angle_atom_site_label_2
_geom_angle_atom_site_label_3
_geom_angle
_geom_angle_site_symmetry_1
_geom_angle_site_symmetry_3
_geom_angle_publ_flag
O4 Mn1 O5 95.38(6) . 5_667 ?
O4 Mn1 O1 162.37(7) . . ?
O5 Mn1 O1 98.08(7) 5_667 . ?
O4 Mn1 O3 100.40(6) . . ?
O5 Mn1 O3 94.09(6) 5_667 . ?
O1 Mn1 O3 89.96(7) . . ?
O4 Mn1 O5 92.13(6) . . ?
O5 Mn1 O5 78.73(6) 5_667 . ?
O1 Mn1 O5 79.46(6) . . ?
O3 Mn1 O5 166.14(7) . . ?
O4 Mn1 O2 83.16(5) . . ?
O5 Mn1 O2 178.54(5) 5_667 . ?
O1 Mn1 O2 83.36(5) . . ?
O3 Mn1 O2 86.15(6) . . ?
O5 Mn1 O2 101.33(6) . . ?
C1 O1 Mn1 131.8(2) . . ?
Mn1 O2 Mn1 100.25(9) . 2_656 ?
C1 O3 Mn1 121.15(14) 5_657 . ?
C6 O4 Mn1 133.97(14) . . ?
C6 O5 Mn1 133.82(14) 2_656 5_667 ?
C6 O5 Mn1 117.00(13) 2_656 . ?
Mn1 O5 Mn1 101.27(6) 5_667 . ?
O1 C1 O3 123.7(2) . 5_657 ?
O1 C1 C2 118.4(2) . . ?
O3 C1 C2 117.9(2) 5_657 . ?
C1 C2 C3 111.0(2) . . ?
C4 C3 C2 112.4(2) . . ?
C3 C4 C5 112.6(2) . . ?
C6 C5 C4 115.9(2) 3_445 . ?
O4 C6 O5 123.3(2) . 2_656 ?
O4 C6 C5 119.7(2) . 3 ?
O5 C6 C5 116.9(2) 2_656 3 ?

loop_
_geom_bond_atom_site_label_1
_geom_bond_atom_site_label_2
_geom_bond_distance
_geom_bond_site_symmetry_2
_geom_bond_publ_flag
Mn1 O4 2.130(2) . ?
Mn1 O5 2.158(2) 5_667 ?
Mn1 O1 2.165(2) . ?
Mn1 O3 2.170(2) . ?
Mn1 O5 2.232(2) . ?
Mn1 O2 2.370(2) . ?
O1 C1 1.249(3) . ?
O2 Mn1 2.370(2) 2_656 ?
O3 C1 1.279(3) 5_657 ?
O4 C6 1.244(3) . ?
O5 C6 1.281(3) 2_656 ?
O5 Mn1 2.158(2) 5_667 ?
C1 O3 1.279(3) 5_657 ?
C1 C2 1.516(3) . ?
C2 C3 1.531(3) . ?
C3 C4 1.522(3) . ?
C4 C5 1.523(3) . ?
C5 C6 1.507(3) 3_445 ?
C6 O5 1.281(3) 2_656 ?
C6 C5 1.507(3) 3 ?
